data_7009011
loop_
_publ_author_name
'Kloo, Lars'
'Svensson, Per H.'
'Taylor, Michael J.'

_publ_contact_author
;
 Lars Kloo
 Inorganic Chemistry, Department of Chemistry, 
Royal Institute of Chemistry, S-1044 Stockholm, Sweden
;
_publ_section_title
;
 Investigations of the polyiodides H3O&#x00B7;Ix (x&#x2005;=&#x2005;3,
 5 or 7) as dibenzo-18-crown-6 complexes
;
_journal_issue 7
_journal_name_full 'Journal of the Chemical Society, Dalton Transactions'
_journal_page_first 1061
_journal_paper_doi 10.1039/a908053h
_journal_year 2000
_chemical_formula_sum 'C20 H27 I5 O7'
_chemical_formula_weight 1013.95
_space_group_IT_number 14
_symmetry_cell_setting monoclinic
_symmetry_Int_Tables_number 14
_symmetry_space_group_name_Hall '-P 2yab'
_symmetry_space_group_name_H-M 'P 1 21/a 1'
_audit_creation_date 'Mon Apr 27 12:39:39 1998'
_audit_creation_method 'from TEXRAY.INF file'
_cell_angle_alpha 90
_cell_angle_beta 97.59(2)
_cell_angle_gamma 90
_cell_formula_units_Z 4
_cell_length_a 8.2508(8)
_cell_length_b 24.949(5)
_cell_length_c 14.224(6)
_cell_measurement_reflns_used 20
_cell_measurement_temperature 273.2
_cell_measurement_theta_max 20
_cell_measurement_theta_min 12
_cell_volume 2902.3(14)
_computing_cell_refinement 'MSC/AFC Diffractometer Control'
_computing_data_collection 'MSC/AFC Diffractometer Control'
_computing_data_reduction teXsan
_computing_publication_material teXsan
_computing_structure_refinement teXsan
_computing_structure_solution SIR92
_diffrn_ambient_temperature 293
_diffrn_measurement_device CAD4
_diffrn_measurement_method '\w-2\q scans'
_diffrn_orient_matrix_UB_11 -0.02572
_diffrn_orient_matrix_UB_12 -0.00902
_diffrn_orient_matrix_UB_13 -0.06884
_diffrn_orient_matrix_UB_21 -0.02748
_diffrn_orient_matrix_UB_22 0.03841
_diffrn_orient_matrix_UB_23 -0.01454
_diffrn_orient_matrix_UB_31 0.11631
_diffrn_orient_matrix_UB_32 0.00710
_diffrn_orient_matrix_UB_33 -0.00885
_diffrn_radiation_monochromator graphite
_diffrn_radiation_source 'X-ray tube'
_diffrn_radiation_type MoKalpha
_diffrn_radiation_wavelength 0.7107
_diffrn_reflns_av_R_equivalents 0.0448
_diffrn_reflns_limit_h_max 10
_diffrn_reflns_limit_h_min 0
_diffrn_reflns_limit_k_max 31
_diffrn_reflns_limit_k_min 0
_diffrn_reflns_limit_l_max 17
_diffrn_reflns_limit_l_min -17
_diffrn_reflns_number 6583
_diffrn_reflns_theta_max 26.47
_diffrn_reflns_theta_min 2.07
_diffrn_standards_decay_% -7.95
_diffrn_standards_interval_count '120 min'
_diffrn_standards_number 3
_exptl_absorpt_coefficient_mu 5.394
_exptl_absorpt_correction_T_max 1.000
_exptl_absorpt_correction_T_min 0.732
_exptl_absorpt_correction_type empirical
_exptl_absorpt_process_details psi-scan
_exptl_crystal_colour red-brown
_exptl_crystal_density_diffrn 2.320
_exptl_crystal_description rectangular
_exptl_crystal_F_000 1872.00
_exptl_crystal_size_max 0.40
_exptl_crystal_size_mid 0.12
_exptl_crystal_size_min 0.11
_refine_diff_density_max 1.15
_refine_diff_density_min -1.34
_refine_ls_extinction_method none
_refine_ls_goodness_of_fit_obs 1.559
_refine_ls_hydrogen_treatment noref
_refine_ls_matrix_type full
_refine_ls_number_parameters 289
_refine_ls_number_reflns 2126
_refine_ls_number_restraints 0
_refine_ls_R_factor_obs 0.0390
_refine_ls_shift/esd_max 0.0007
_refine_ls_structure_factor_coef F
_refine_ls_weighting_scheme sigma
_refine_ls_wR_factor_obs 0.0374
_reflns_number_observed 2126
_reflns_number_total 6158
_reflns_observed_criterion >3sigma(I)
_cod_data_source_file a908053h.txt
_cod_data_source_block '[H3O(dibenzo-18-crown-6)][I5]'
_cod_depositor_comments
;
Automatic conversion scripts had previously changed
'_atom_site_refinement_flags' tag values 'd' into 'D' as recommended by
'cif_core.dic' version 2.4.1. However, manual inspection revealed that the
underlying problem was actually related to a wrong tag names inside the 
atom site loop. '_atom_site_calc_flag' tag and '_atom_site_refinement_flags' 
tag were switched after consulting the original paper.

Antanas Vaitkus,
2015-03-28
;
_cod_original_cell_volume 2902(1)
_cod_original_sg_symbol_H-M 'P 21/a     '
_cod_database_code 7009011

loop_
_symmetry_equiv_pos_as_xyz
'   +x,   +y,   +z'
'1/2-x,1/2+y,   -z'
'   -x,   -y,   -z'
'1/2+x,1/2-y,   +z'

loop_
_atom_site_label
_atom_site_fract_x
_atom_site_fract_y
_atom_site_fract_z
_atom_site_U_iso_or_equiv
_atom_site_occupancy
_atom_site_adp_type
_atom_site_calc_flag
_atom_site_refinement_flags
I(1) 0.63936(13) -0.04440(4) 0.94336(7) 0.0770(4) 1.000 Uani d ?
I(2) 0.81478(12) -0.07872(4) 0.79063(7) 0.0673(3) 1.000 Uani d ?
I(3) 0.9890(1) -0.10456(4) 0.62879(7) 0.0868(4) 1.000 Uani d ?
I(4) 0.23522(13) 0.04315(4) 0.54748(8) 0.0778(4) 1.000 Uani d ?
I(5) 0.3983(1) 0.00274(4) 0.71468(10) 0.1143(5) 1.000 Uani d ?
O(1) 0.7955(11) 0.1467(3) 0.6246(6) 0.056(3) 1.000 Uani d ?
O(2) 0.8610(11) 0.0994(3) 0.8000(6) 0.061(3) 1.000 Uani d ?
O(3) 0.8667(10) 0.1509(3) 0.9731(6) 0.054(3) 1.000 Uani d ?
O(4) 0.8292(10) 0.2529(3) 0.9603(5) 0.050(3) 1.000 Uani d ?
O(5) 0.8090(10) 0.3135(3) 0.7934(6) 0.052(3) 1.000 Uani d ?
O(6) 0.7545(10) 0.2491(3) 0.6311(5) 0.050(3) 1.000 Uani d ?
O(7) 0.8611(11) 0.2002(3) 0.7975(5) 0.067(3) 1.000 Uani d ?
C(1) 0.665(2) 0.2224(6) 0.5545(9) 0.054(5) 1.000 Uani d ?
C(2) 0.559(2) 0.2478(6) 0.4844(11) 0.071(6) 1.000 Uani d ?
C(3) 0.471(2) 0.2176(8) 0.4126(10) 0.082(7) 1.000 Uani d ?
C(4) 0.492(2) 0.1639(9) 0.4108(11) 0.085(7) 1.000 Uani d ?
C(5) 0.600(2) 0.1379(6) 0.4813(11) 0.073(6) 1.000 Uani d ?
C(6) 0.686(2) 0.1672(6) 0.5526(10) 0.057(5) 1.000 Uani d ?
C(7) 0.807(2) 0.0897(5) 0.6332(10) 0.066(5) 1.000 Uani d ?
C(8) 0.923(2) 0.0779(5) 0.7192(11) 0.071(5) 1.000 Uani d ?
C(9) 0.948(2) 0.0783(5) 0.8853(11) 0.070(5) 1.000 Uani d ?
C(10) 0.864(2) 0.0942(5) 0.9672(10) 0.064(5) 1.000 Uani d ?
C(11) 0.793(2) 0.1744(6) 1.0454(10) 0.051(5) 1.000 Uani d ?
C(12) 0.744(2) 0.1462(6) 1.1204(12) 0.073(6) 1.000 Uani d ?
C(13) 0.672(2) 0.1756(8) 1.1876(11) 0.078(6) 1.000 Uani d ?
C(14) 0.655(2) 0.2303(7) 1.1826(9) 0.071(6) 1.000 Uani d ?
C(15) 0.706(2) 0.2566(6) 1.1082(10) 0.062(5) 1.000 Uani d ?
C(16) 0.776(1) 0.2302(5) 1.0390(8) 0.042(5) 1.000 Uani d ?
C(17) 0.839(2) 0.3101(5) 0.9604(8) 0.054(5) 1.000 Uani d ?
C(18) 0.915(2) 0.3273(5) 0.8753(9) 0.053(5) 1.000 Uani d ?
C(19) 0.875(2) 0.3254(5) 0.7097(10) 0.053(5) 1.000 Uani d ?
C(20) 0.758(2) 0.3065(5) 0.6270(9) 0.052(5) 1.000 Uani d ?
H(1) 0.5437 0.2867 0.4855 0.092 1.000 Uiso c ?
H(2) 0.3947 0.2333 0.3621 0.097 1.000 Uiso c ?
H(3) 0.4308 0.1418 0.3610 0.098 1.000 Uiso c ?
H(4) 0.6171 0.0983 0.4804 0.089 1.000 Uiso c ?
H(5) 0.7604 0.1063 1.1237 0.088 1.000 Uiso c ?
H(6) 0.6361 0.1544 1.2399 0.089 1.000 Uiso c ?
H(7) 0.6047 0.2484 1.2323 0.082 1.000 Uiso c ?
H(8) 0.6926 0.2962 1.1028 0.074 1.000 Uiso c ?
H(9) 0.7004 0.0744 0.6400 0.077 1.000 Uiso c ?
H(10) 0.8388 0.0741 0.5760 0.077 1.000 Uiso c ?
H(11) 1.0315 0.0946 0.7127 0.081 1.000 Uiso c ?
H(12) 0.9480 0.0399 0.7264 0.081 1.000 Uiso c ?
H(13) 0.9603 0.0398 0.8835 0.081 1.000 Uiso c ?
H(14) 1.0595 0.0927 0.8977 0.081 1.000 Uiso c ?
H(15) 0.9105 0.0776 1.0263 0.075 1.000 Uiso c ?
H(16) 0.7499 0.0810 0.9563 0.075 1.000 Uiso c ?
H(17) 0.7294 0.3268 0.9555 0.062 1.000 Uiso c ?
H(18) 0.8974 0.3244 1.0188 0.062 1.000 Uiso c ?
H(19) 1.0220 0.3089 0.8777 0.064 1.000 Uiso c ?
H(20) 0.9430 0.3653 0.8773 0.064 1.000 Uiso c ?
H(21) 0.8991 0.3640 0.7044 0.063 1.000 Uiso c ?
H(22) 0.9823 0.3081 0.7078 0.063 1.000 Uiso c ?
H(23) 0.7853 0.3184 0.5652 0.062 1.000 Uiso c ?
H(24) 0.6484 0.3212 0.6300 0.062 1.000 Uiso c ?

loop_
_atom_site_aniso_label
_atom_site_aniso_U_11
_atom_site_aniso_U_22
_atom_site_aniso_U_33
_atom_site_aniso_U_12
_atom_site_aniso_U_13
_atom_site_aniso_U_23
I(1) 0.0837(8) 0.0619(6) 0.0876(8) -0.0013(6) 0.0198(6) 0.0057(6)
I(2) 0.0708(7) 0.0549(5) 0.0710(7) -0.0059(5) -0.0099(6) 0.0049(5)
I(3) 0.0895(9) 0.1047(8) 0.0663(7) -0.0083(7) 0.0100(6) -0.0033(6)
I(4) 0.0725(8) 0.0651(6) 0.1004(9) -0.0091(6) 0.0281(6) -0.0239(6)
I(5) 0.0867(9) 0.0700(7) 0.177(1) -0.0023(7) -0.0180(9) 0.0186(8)
O(1) 0.069(7) 0.049(6) 0.051(6) -0.007(5) 0.006(5) -0.012(5)
O(2) 0.072(7) 0.055(6) 0.057(6) 0.000(5) 0.015(6) -0.004(5)
O(3) 0.064(7) 0.040(5) 0.059(6) -0.002(5) 0.011(5) 0.000(5)
O(4) 0.063(6) 0.045(5) 0.045(6) 0.001(5) 0.015(5) 0.001(5)
O(5) 0.056(6) 0.059(5) 0.040(6) 0.002(5) 0.000(5) -0.010(5)
O(6) 0.065(6) 0.053(5) 0.029(5) -0.006(5) -0.003(5) -0.001(4)
O(7) 0.106(8) 0.047(5) 0.050(6) 0.001(5) 0.016(6) 0.004(4)
C(1) 0.045(10) 0.09(1) 0.031(9) -0.016(9) 0.011(8) 0.008(8)
C(2) 0.07(1) 0.09(1) 0.05(1) 0.006(10) 0.026(9) 0.02(1)
C(3) 0.06(1) 0.15(2) 0.03(1) -0.02(1) 0.004(9) 0.00(1)
C(4) 0.06(1) 0.16(2) 0.04(1) -0.04(1) 0.018(9) -0.02(1)
C(5) 0.07(1) 0.10(1) 0.05(1) -0.03(1) 0.033(9) -0.04(1)
C(6) 0.06(1) 0.06(1) 0.05(1) -0.019(8) 0.007(9) -0.020(9)
C(7) 0.09(1) 0.053(9) 0.06(1) -0.011(8) 0.031(10) -0.022(8)
C(8) 0.11(1) 0.031(7) 0.08(1) 0.016(8) 0.03(1) 0.003(8)
C(9) 0.08(1) 0.036(8) 0.08(1) 0.006(8) -0.02(1) -0.014(8)
C(10) 0.09(1) 0.042(9) 0.06(1) -0.006(8) 0.001(9) 0.005(8)
C(11) 0.037(9) 0.059(10) 0.06(1) 0.006(7) 0.009(8) -0.001(9)
C(12) 0.08(1) 0.08(1) 0.06(1) -0.019(10) 0.007(10) 0.021(10)
C(13) 0.06(1) 0.12(1) 0.05(1) 0.00(1) -0.006(9) 0.03(1)
C(14) 0.07(1) 0.12(1) 0.025(9) 0.02(1) 0.013(8) -0.003(10)
C(15) 0.07(1) 0.08(1) 0.037(9) -0.002(9) 0.014(8) -0.020(9)
C(16) 0.031(8) 0.066(10) 0.028(9) -0.009(7) 0.002(7) -0.001(7)
C(17) 0.07(1) 0.053(9) 0.033(8) 0.007(8) 0.002(8) -0.004(7)
C(18) 0.07(1) 0.048(8) 0.046(9) -0.013(7) 0.008(8) -0.002(7)
C(19) 0.06(1) 0.040(8) 0.056(10) -0.003(7) 0.010(9) -0.007(7)
C(20) 0.07(1) 0.043(8) 0.049(9) 0.001(7) 0.013(8) 0.014(7)

loop_
_atom_type_symbol
_atom_type_oxidation_number
_atom_type_number_in_cell
_atom_type_scat_dispersion_real
_atom_type_scat_dispersion_imag
_atom_type_scat_source
I 0 20 -0.474 1.812 'International Tables'
C 0 80 0.003 0.002 'International Tables'
O 0 28 0.011 0.006 'International Tables'
H 0 108 0.000 0.000 'International Tables'

loop_
_geom_angle_atom_site_label_1
_geom_angle_atom_site_label_2
_geom_angle_atom_site_label_3
_geom_angle
_geom_angle_site_symmetry_1
_geom_angle_site_symmetry_2
_geom_angle_site_symmetry_3
_geom_angle_publ_flag
I1 I2 I3 175.23(4) ? ? ? yes
I2 I3 I4 102.16(5) ? ? ? yes
I3 I4 I5 170.49(5) ? ? ? yes
O2 O1 O6 113.8(4) ? ? ? yes
O2 O1 O7 54.0(3) ? ? ? yes
O2 O1 C1 139.5(5) ? ? ? yes
O2 O1 C5 138.6(5) ? ? ? yes
O2 O1 C6 150.4(8) ? ? ? yes
O2 O1 C7 59.5(6) ? ? ? yes
O2 O1 C8 31.2(4) ? ? ? yes
O6 O1 O7 60.4(3) ? ? ? yes
O6 O1 C1 32.7(3) ? ? ? yes
O6 O1 C5 92.5(5) ? ? ? yes
O6 O1 C6 65.2(7) ? ? ? yes
O6 O1 C7 171.8(8) ? ? ? yes
O6 O1 C8 139.1(5) ? ? ? yes
O7 O1 C1 90.8(4) ? ? ? yes
O7 O1 C5 144.3(5) ? ? ? yes
O7 O1 C6 120.9(7) ? ? ? yes
O7 O1 C7 113.4(7) ? ? ? yes
O7 O1 C8 79.9(5) ? ? ? yes
C1 O1 C5 59.9(5) ? ? ? yes
C1 O1 C6 32.6(6) ? ? ? yes
C1 O1 C7 149.8(9) ? ? ? yes
C1 O1 C8 170.4(6) ? ? ? yes
C5 O1 C6 27.3(7) ? ? ? yes
C5 O1 C7 90.6(8) ? ? ? yes
C5 O1 C8 127.7(6) ? ? ? yes
C6 O1 C7 117(1) ? ? ? yes
C6 O1 C8 154.6(9) ? ? ? yes
C7 O1 C8 37.1(6) ? ? ? yes
O1 O2 O3 125.9(4) ? ? ? yes
O1 O2 O7 63.8(3) ? ? ? yes
O1 O2 C7 31.4(3) ? ? ? yes
O1 O2 C8 58.5(6) ? ? ? yes
O1 O2 C9 161.4(9) ? ? ? yes
O1 O2 C10 155.0(5) ? ? ? yes
O3 O2 O7 63.2(3) ? ? ? yes
O3 O2 C7 156.4(5) ? ? ? yes
O3 O2 C8 157.8(9) ? ? ? yes
O3 O2 C9 57.8(6) ? ? ? yes
O3 O2 C10 30.8(3) ? ? ? yes
O7 O2 C7 95.1(5) ? ? ? yes
O7 O2 C8 111.4(7) ? ? ? yes
O7 O2 C9 112.4(7) ? ? ? yes
O7 O2 C10 94.0(4) ? ? ? yes
C7 O2 C8 36.1(7) ? ? ? yes
C7 O2 C9 145.2(9) ? ? ? yes
C7 O2 C10 166.4(6) ? ? ? yes
C8 O2 C9 110(1) ? ? ? yes
C8 O2 C10 146.0(9) ? ? ? yes
C9 O2 C10 36.1(7) ? ? ? yes
O2 O3 O4 114.1(4) ? ? ? yes
O2 O3 O7 53.9(3) ? ? ? yes
O2 O3 C9 31.0(4) ? ? ? yes
O2 O3 C10 59.1(6) ? ? ? yes
O2 O3 C11 153.4(7) ? ? ? yes
O2 O3 C12 141.1(5) ? ? ? yes
O2 O3 C16 140.7(5) ? ? ? yes
O4 O3 O7 60.6(3) ? ? ? yes
O4 O3 C9 140.1(6) ? ? ? yes
O4 O3 C10 169.9(8) ? ? ? yes
O4 O3 C11 64.8(7) ? ? ? yes
O4 O3 C12 92.8(5) ? ? ? yes
O4 O3 C16 32.2(3) ? ? ? yes
O7 O3 C9 80.5(5) ? ? ? yes
O7 O3 C10 113.0(7) ? ? ? yes
O7 O3 C11 121.3(7) ? ? ? yes
O7 O3 C12 146.2(5) ? ? ? yes
O7 O3 C16 91.0(4) ? ? ? yes
C9 O3 C10 37.1(7) ? ? ? yes
C9 O3 C11 154.4(9) ? ? ? yes
C9 O3 C12 126.8(6) ? ? ? yes
C9 O3 C16 171.4(6) ? ? ? yes
C10 O3 C11 117(1) ? ? ? yes
C10 O3 C12 89.9(8) ? ? ? yes
C10 O3 C16 149.1(9) ? ? ? yes
C11 O3 C12 28.0(7) ? ? ? yes
C11 O3 C16 32.6(7) ? ? ? yes
C12 O3 C16 60.6(5) ? ? ? yes
O3 O4 O5 126.1(4) ? ? ? yes
O3 O4 O7 63.5(3) ? ? ? yes
O3 O4 C11 32.5(3) ? ? ? yes
O3 O4 C15 92.0(5) ? ? ? yes
O3 O4 C16 65.4(7) ? ? ? yes
O3 O4 C17 169.6(7) ? ? ? yes
O3 O4 C18 140.4(5) ? ? ? yes
O5 O4 O7 62.5(3) ? ? ? yes
O5 O4 C11 153.2(5) ? ? ? yes
O5 O4 C15 136.1(5) ? ? ? yes
O5 O4 C16 157.0(7) ? ? ? yes
O5 O4 C17 57.2(6) ? ? ? yes
O5 O4 C18 30.0(3) ? ? ? yes
O7 O4 C11 94.0(4) ? ? ? yes
O7 O4 C15 148.1(5) ? ? ? yes
O7 O4 C16 124.9(7) ? ? ? yes
O7 O4 C17 118.3(7) ? ? ? yes
O7 O4 C18 82.8(4) ? ? ? yes
C11 O4 C15 59.5(5) ? ? ? yes
C11 O4 C16 32.9(7) ? ? ? yes
C11 O4 C17 147.7(8) ? ? ? yes
C11 O4 C18 169.8(6) ? ? ? yes
C15 O4 C16 26.7(7) ? ? ? yes
C15 O4 C17 89.5(7) ? ? ? yes
C15 O4 C18 126.3(6) ? ? ? yes
C16 O4 C17 115.7(9) ? ? ? yes
C16 O4 C18 152.1(8) ? ? ? yes
C17 O4 C18 36.8(6) ? ? ? yes
O4 O5 O6 111.9(3) ? ? ? yes
O4 O5 O7 57.1(3) ? ? ? yes
O4 O5 C17 30.7(3) ? ? ? yes
O4 O5 C18 57.8(6) ? ? ? yes
O4 O5 C19 147.8(7) ? ? ? yes
O4 O5 C20 142.6(4) ? ? ? yes
O6 O5 O7 57.1(3) ? ? ? yes
O6 O5 C17 142.6(5) ? ? ? yes
O6 O5 C18 147.1(7) ? ? ? yes
O6 O5 C19 57.3(6) ? ? ? yes
O6 O5 C20 30.8(3) ? ? ? yes
O7 O5 C17 87.0(4) ? ? ? yes
O7 O5 C18 98.6(6) ? ? ? yes
O7 O5 C19 98.7(6) ? ? ? yes
O7 O5 C20 87.3(4) ? ? ? yes
C17 O5 C18 36.9(6) ? ? ? yes
C17 O5 C19 149.5(8) ? ? ? yes
C17 O5 C20 172.3(6) ? ? ? yes
C18 O5 C19 112.7(10) ? ? ? yes
C18 O5 C20 149.6(8) ? ? ? yes
C19 O5 C20 37.0(6) ? ? ? yes
O1 O6 O5 126.2(4) ? ? ? yes
O1 O6 O7 63.6(3) ? ? ? yes
O1 O6 C1 63.9(7) ? ? ? yes
O1 O6 C2 91.8(5) ? ? ? yes
O1 O6 C2 83.8(4) ? ? ? yes
O1 O6 C6 31.8(4) ? ? ? yes
O1 O6 C19 140.1(5) ? ? ? yes
O1 O6 C20 169.9(8) ? ? ? yes
O5 O6 O7 62.6(3) ? ? ? yes
O5 O6 C1 157.5(8) ? ? ? yes
O5 O6 C2 136.2(5) ? ? ? yes
O5 O6 C2 115.6(4) ? ? ? yes
O5 O6 C6 152.7(5) ? ? ? yes
O5 O6 C19 30.0(3) ? ? ? yes
O5 O6 C20 57.2(6) ? ? ? yes
O7 O6 C1 122.9(7) ? ? ? yes
O7 O6 C2 146.8(5) ? ? ? yes
O7 O6 C2 111.0(4) ? ? ? yes
O7 O6 C6 93.0(5) ? ? ? yes
O7 O6 C19 83.2(4) ? ? ? yes
O7 O6 C20 118.7(7) ? ? ? yes
C1 O6 C2 27.8(7) ? ? ? yes
C1 O6 C2 84.0(6) ? ? ? yes
C1 O6 C6 32.1(7) ? ? ? yes
C1 O6 C19 153.9(8) ? ? ? yes
C1 O6 C20 117.0(10) ? ? ? yes
C2 O6 C2 86.3(4) ? ? ? yes
C2 O6 C6 60.0(6) ? ? ? yes
C2 O6 C19 126.8(6) ? ? ? yes
C2 O6 C20 89.6(7) ? ? ? yes
C2 O6 C6 83.2(5) ? ? ? yes
C2 O6 C19 88.5(5) ? ? ? yes
C2 O6 C20 86.3(7) ? ? ? yes
C6 O6 C19 169.0(6) ? ? ? yes
C6 O6 C20 148.3(8) ? ? ? yes
C19 O6 C20 37.2(6) ? ? ? yes
O1 O7 O2 62.2(3) ? ? ? yes
O1 O7 O3 124.0(3) ? ? ? yes
O1 O7 O4 163.4(4) ? ? ? yes
O1 O7 O5 116.4(4) ? ? ? yes
O1 O7 O6 56.0(3) ? ? ? yes
O1 O7 C8 44.2(3) ? ? ? yes
O1 O7 C9 84.3(3) ? ? ? yes
O1 O7 C18 137.9(4) ? ? ? yes
O1 O7 C19 97.4(3) ? ? ? yes
O2 O7 O3 62.9(3) ? ? ? yes
O2 O7 O4 118.3(4) ? ? ? yes
O2 O7 O5 171.4(5) ? ? ? yes
O2 O7 O6 117.6(4) ? ? ? yes
O2 O7 C8 23.6(3) ? ? ? yes
O2 O7 C9 23.3(3) ? ? ? yes
O2 O7 C18 159.5(4) ? ? ? yes
O2 O7 C19 158.7(4) ? ? ? yes
O3 O7 O4 55.8(3) ? ? ? yes
O3 O7 O5 116.1(4) ? ? ? yes
O3 O7 O6 162.0(4) ? ? ? yes
O3 O7 C8 84.8(4) ? ? ? yes
O3 O7 C9 44.0(3) ? ? ? yes
O3 O7 C18 97.8(3) ? ? ? yes
O3 O7 C19 138.2(4) ? ? ? yes
O4 O7 O5 60.4(3) ? ? ? yes
O4 O7 O6 118.2(4) ? ? ? yes
O4 O7 C8 140.6(4) ? ? ? yes
O4 O7 C9 99.4(4) ? ? ? yes
O4 O7 C18 44.3(3) ? ? ? yes
O4 O7 C19 83.0(3) ? ? ? yes
O5 O7 O6 60.4(3) ? ? ? yes
O5 O7 C8 159.1(4) ? ? ? yes
O5 O7 C9 159.2(4) ? ? ? yes
O5 O7 C18 24.3(2) ? ? ? yes
O5 O7 C19 24.3(2) ? ? ? yes
O6 O7 C8 99.7(4) ? ? ? yes
O6 O7 C9 140.3(4) ? ? ? yes
O6 O7 C18 82.9(3) ? ? ? yes
O6 O7 C19 44.0(3) ? ? ? yes
C8 O7 C9 41.3(3) ? ? ? yes
C8 O7 C18 163.5(5) ? ? ? yes
C8 O7 C19 135.7(4) ? ? ? yes
C9 O7 C18 136.4(4) ? ? ? yes
C9 O7 C19 165.8(4) ? ? ? yes
C18 O7 C19 40.5(3) ? ? ? yes
O1 C1 O6 83.4(7) ? ? ? yes
O1 C1 C2 152(1) ? ? ? yes
O1 C1 C3 122.5(9) ? ? ? yes
O1 C1 C4 93.1(8) ? ? ? yes
O1 C1 C5 62.2(7) ? ? ? yes
O1 C1 C6 32.0(7) ? ? ? yes
O1 C1 C20 114.7(7) ? ? ? yes
O6 C1 C2 123(1) ? ? ? yes
O6 C1 C3 154(1) ? ? ? yes
O6 C1 C4 176(1) ? ? ? yes
O6 C1 C5 145(1) ? ? ? yes
O6 C1 C6 115(1) ? ? ? yes
O6 C1 C20 31.9(5) ? ? ? yes
C2 C1 C3 30.2(8) ? ? ? yes
C2 C1 C4 59.6(9) ? ? ? yes
C2 C1 C5 90.4(10) ? ? ? yes
C2 C1 C6 120(1) ? ? ? yes
C2 C1 C20 92(1) ? ? ? yes
C3 C1 C4 29.4(5) ? ? ? yes
C3 C1 C5 60.2(6) ? ? ? yes
C3 C1 C6 90(1) ? ? ? yes
C3 C1 C20 122.6(9) ? ? ? yes
C4 C1 C5 30.8(5) ? ? ? yes
C4 C1 C6 61.0(9) ? ? ? yes
C4 C1 C20 151.8(9) ? ? ? yes
C5 C1 C6 30.2(8) ? ? ? yes
C5 C1 C20 174.4(8) ? ? ? yes
C6 C1 C20 146(1) ? ? ? yes
O6 C2 O6 86.3(4) ? ? ? yes
O6 C2 C1 28.2(8) ? ? ? yes
O6 C2 C3 147(1) ? ? ? yes
O6 C2 C4 118.3(8) ? ? ? yes
O6 C2 C5 87.7(7) ? ? ? yes
O6 C2 C6 57.9(5) ? ? ? yes
O6 C2 C20 30.3(3) ? ? ? yes
O6 C2 C1 90.7(8) ? ? ? yes
O6 C2 C3 95.9(10) ? ? ? yes
O6 C2 C4 97.9(6) ? ? ? yes
O6 C2 C5 97.5(5) ? ? ? yes
O6 C2 C6 95.0(5) ? ? ? yes
O6 C2 C20 87.4(5) ? ? ? yes
C1 C2 C3 119(1) ? ? ? yes
C1 C2 C4 90(1) ? ? ? yes
C1 C2 C5 59.5(8) ? ? ? yes
C1 C2 C6 29.7(7) ? ? ? yes
C1 C2 C20 58.3(9) ? ? ? yes
C3 C2 C4 29.6(9) ? ? ? yes
C3 C2 C5 60.3(9) ? ? ? yes
C3 C2 C6 90(1) ? ? ? yes
C3 C2 C20 176(1) ? ? ? yes
C4 C2 C5 30.7(5) ? ? ? yes
C4 C2 C6 60.4(6) ? ? ? yes
C4 C2 C20 148.2(9) ? ? ? yes
C5 C2 C6 29.7(4) ? ? ? yes
C5 C2 C20 117.6(8) ? ? ? yes
C6 C2 C20 87.9(7) ? ? ? yes
C1 C3 C2 30.0(8) ? ? ? yes
C1 C3 C4 89(1) ? ? ? yes
C1 C3 C5 59.4(6) ? ? ? yes
C1 C3 C6 29.9(4) ? ? ? yes
C2 C3 C4 119(1) ? ? ? yes
C2 C3 C5 89(1) ? ? ? yes
C2 C3 C6 59.9(9) ? ? ? yes
C4 C3 C5 30.3(9) ? ? ? yes
C4 C3 C6 59(1) ? ? ? yes
C5 C3 C6 29.5(4) ? ? ? yes
C1 C4 C2 30.3(4) ? ? ? yes
C1 C4 C3 60.9(10) ? ? ? yes
C1 C4 C5 59.9(8) ? ? ? yes
C1 C4 C6 30.3(4) ? ? ? yes
C2 C4 C3 30.7(9) ? ? ? yes
C2 C4 C5 90.2(10) ? ? ? yes
C2 C4 C6 60.6(6) ? ? ? yes
C3 C4 C5 120(1) ? ? ? yes
C3 C4 C6 91(1) ? ? ? yes
C5 C4 C6 29.6(7) ? ? ? yes
O1 C5 C1 57.9(5) ? ? ? yes
O1 C5 C2 88.0(6) ? ? ? yes
O1 C5 C3 118.3(7) ? ? ? yes
O1 C5 C4 147(1) ? ? ? yes
O1 C5 C6 27.3(8) ? ? ? yes
O1 C5 C7 30.3(3) ? ? ? yes
C1 C5 C2 30.1(4) ? ? ? yes
C1 C5 C3 60.4(6) ? ? ? yes
C1 C5 C4 89(1) ? ? ? yes
C1 C5 C6 30.6(8) ? ? ? yes
C1 C5 C7 88.0(7) ? ? ? yes
C2 C5 C3 30.3(4) ? ? ? yes
C2 C5 C4 59.1(9) ? ? ? yes
C2 C5 C6 60.7(9) ? ? ? yes
C2 C5 C7 118.1(7) ? ? ? yes
C3 C5 C4 28.9(9) ? ? ? yes
C3 C5 C6 91(1) ? ? ? yes
C3 C5 C7 148.2(8) ? ? ? yes
C4 C5 C6 119(1) ? ? ? yes
C4 C5 C7 175(1) ? ? ? yes
C6 C5 C7 57.4(10) ? ? ? yes
O1 C6 O6 83.0(7) ? ? ? yes
O1 C6 C1 115(1) ? ? ? yes
O1 C6 C2 145(1) ? ? ? yes
O1 C6 C3 175(1) ? ? ? yes
O1 C6 C4 155(1) ? ? ? yes
O1 C6 C5 125(1) ? ? ? yes
O1 C6 C7 31.9(6) ? ? ? yes
O6 C6 C1 32.4(7) ? ? ? yes
O6 C6 C2 62.1(6) ? ? ? yes
O6 C6 C3 92.1(7) ? ? ? yes
O6 C6 C4 121.1(9) ? ? ? yes
O6 C6 C5 151(1) ? ? ? yes
O6 C6 C7 114.5(7) ? ? ? yes
C1 C6 C2 29.7(7) ? ? ? yes
C1 C6 C3 59.6(9) ? ? ? yes
C1 C6 C4 88(1) ? ? ? yes
C1 C6 C5 119(1) ? ? ? yes
C1 C6 C7 146(1) ? ? ? yes
C2 C6 C3 30.0(5) ? ? ? yes
C2 C6 C4 59.0(7) ? ? ? yes
C2 C6 C5 89(1) ? ? ? yes
C2 C6 C7 175.1(8) ? ? ? yes
C3 C6 C4 29.0(5) ? ? ? yes
C3 C6 C5 59.5(9) ? ? ? yes
C3 C6 C7 153.0(8) ? ? ? yes
C4 C6 C5 30.5(9) ? ? ? yes
C4 C6 C7 124.2(9) ? ? ? yes
C5 C6 C7 93(1) ? ? ? yes
O1 C7 O2 89.1(7) ? ? ? yes
O1 C7 C5 59.1(7) ? ? ? yes
O1 C7 C6 30.4(6) ? ? ? yes
O1 C7 C8 107(1) ? ? ? yes
O2 C7 C5 137.2(7) ? ? ? yes
O2 C7 C6 114.0(6) ? ? ? yes
O2 C7 C8 34.6(6) ? ? ? yes
C5 C7 C6 28.8(4) ? ? ? yes
C5 C7 C8 166.4(10) ? ? ? yes
C6 C7 C8 137.6(9) ? ? ? yes
O1 C8 O2 90.2(7) ? ? ? yes
O1 C8 O7 55.9(3) ? ? ? yes
O1 C8 C7 35.6(6) ? ? ? yes
O1 C8 C9 123.2(7) ? ? ? yes
O2 C8 O7 45.0(5) ? ? ? yes
O2 C8 C7 109(1) ? ? ? yes
O2 C8 C9 34.7(6) ? ? ? yes
O7 C8 C7 89.0(7) ? ? ? yes
O7 C8 C9 69.7(5) ? ? ? yes
C7 C8 C9 142(1) ? ? ? yes
O2 C9 O3 91.2(7) ? ? ? yes
O2 C9 O7 44.3(5) ? ? ? yes
O2 C9 C8 34.7(6) ? ? ? yes
O2 C9 C10 109(1) ? ? ? yes
O3 C9 O7 55.4(3) ? ? ? yes
O3 C9 C8 123.2(7) ? ? ? yes
O3 C9 C10 35.1(6) ? ? ? yes
O7 C9 C8 68.9(5) ? ? ? yes
O7 C9 C10 87.2(7) ? ? ? yes
C8 C9 C10 143(1) ? ? ? yes
O2 C10 O3 90.1(7) ? ? ? yes
O2 C10 C9 34.4(6) ? ? ? yes
O2 C10 C11 116.5(7) ? ? ? yes
O2 C10 C12 142.0(7) ? ? ? yes
O3 C10 C9 107(1) ? ? ? yes
O3 C10 C11 31.0(6) ? ? ? yes
O3 C10 C12 60.0(7) ? ? ? yes
C9 C10 C11 138.8(10) ? ? ? yes
C9 C10 C12 166.9(9) ? ? ? yes
C11 C10 C12 29.2(4) ? ? ? yes
O3 C11 O4 82.7(8) ? ? ? yes
O3 C11 C10 31.6(6) ? ? ? yes
O3 C11 C12 123(1) ? ? ? yes
O3 C11 C13 155(1) ? ? ? yes
O3 C11 C14 174(1) ? ? ? yes
O3 C11 C15 145(1) ? ? ? yes
O3 C11 C16 114(1) ? ? ? yes
O4 C11 C10 113.7(7) ? ? ? yes
O4 C11 C12 153(1) ? ? ? yes
O4 C11 C13 121.8(8) ? ? ? yes
O4 C11 C14 92.0(6) ? ? ? yes
O4 C11 C15 62.6(6) ? ? ? yes
O4 C11 C16 32.3(7) ? ? ? yes
C10 C11 C12 92(1) ? ? ? yes
C10 C11 C13 124.2(9) ? ? ? yes
C10 C11 C14 153.7(9) ? ? ? yes
C10 C11 C15 174.1(8) ? ? ? yes
C10 C11 C16 145(1) ? ? ? yes
C12 C11 C13 31.7(8) ? ? ? yes
C12 C11 C14 61.5(9) ? ? ? yes
C12 C11 C15 90(1) ? ? ? yes
C12 C11 C16 121(1) ? ? ? yes
C13 C11 C14 29.8(5) ? ? ? yes
C13 C11 C15 59.2(6) ? ? ? yes
C13 C11 C16 89.5(9) ? ? ? yes
C14 C11 C15 29.4(4) ? ? ? yes
C14 C11 C16 59.7(8) ? ? ? yes
C15 C11 C16 30.3(7) ? ? ? yes
O3 C12 C10 30.1(4) ? ? ? yes
O3 C12 C11 28.3(7) ? ? ? yes
O3 C12 C13 145(1) ? ? ? yes
O3 C12 C14 116.8(7) ? ? ? yes
O3 C12 C15 87.5(6) ? ? ? yes
O3 C12 C16 57.8(5) ? ? ? yes
C10 C12 C11 58.1(9) ? ? ? yes
C10 C12 C13 172(1) ? ? ? yes
C10 C12 C14 146.3(8) ? ? ? yes
C10 C12 C15 117.2(7) ? ? ? yes
C10 C12 C16 87.7(7) ? ? ? yes
C11 C12 C13 117(1) ? ? ? yes
C11 C12 C14 88.5(9) ? ? ? yes
C11 C12 C15 59.2(8) ? ? ? yes
C11 C12 C16 29.6(7) ? ? ? yes
C13 C12 C14 28.5(8) ? ? ? yes
C13 C12 C15 57.8(9) ? ? ? yes
C13 C12 C16 87(1) ? ? ? yes
C14 C12 C15 29.3(4) ? ? ? yes
C14 C12 C16 58.9(6) ? ? ? yes
C15 C12 C16 29.6(4) ? ? ? yes
C11 C13 C12 31.2(7) ? ? ? yes
C11 C13 C14 91(1) ? ? ? yes
C11 C13 C15 60.6(5) ? ? ? yes
C11 C13 C16 30.7(4) ? ? ? yes
C12 C13 C14 122(1) ? ? ? yes
C12 C13 C15 91.8(10) ? ? ? yes
C12 C13 C16 61.9(9) ? ? ? yes
C14 C13 C15 30.5(8) ? ? ? yes
C14 C13 C16 60.4(9) ? ? ? yes
C15 C13 C16 30.0(4) ? ? ? yes
C11 C14 C12 30.0(4) ? ? ? yes
C11 C14 C13 59.1(9) ? ? ? yes
C11 C14 C15 59.6(8) ? ? ? yes
C11 C14 C16 30.4(4) ? ? ? yes
C12 C14 C13 29.2(8) ? ? ? yes
C12 C14 C15 89.5(9) ? ? ? yes
C12 C14 C16 60.4(5) ? ? ? yes
C13 C14 C15 118(1) ? ? ? yes
C13 C14 C16 89(1) ? ? ? yes
C15 C14 C16 29.1(7) ? ? ? yes
O4 C15 C11 57.9(5) ? ? ? yes
O4 C15 C12 87.7(6) ? ? ? yes
O4 C15 C13 118.0(8) ? ? ? yes
O4 C15 C14 148(1) ? ? ? yes
O4 C15 C16 26.8(7) ? ? ? yes
O4 C15 C17 30.3(3) ? ? ? yes
C11 C15 C12 29.9(4) ? ? ? yes
C11 C15 C13 60.2(6) ? ? ? yes
C11 C15 C14 91(1) ? ? ? yes
C11 C15 C16 31.0(7) ? ? ? yes
C11 C15 C17 87.8(7) ? ? ? yes
C12 C15 C13 30.3(5) ? ? ? yes
C12 C15 C14 61.2(9) ? ? ? yes
C12 C15 C16 60.9(8) ? ? ? yes
C12 C15 C17 117.6(7) ? ? ? yes
C13 C15 C14 30.9(8) ? ? ? yes
C13 C15 C16 91.2(10) ? ? ? yes
C13 C15 C17 147.8(9) ? ? ? yes
C14 C15 C16 122(1) ? ? ? yes
C14 C15 C17 175(1) ? ? ? yes
C16 C15 C17 56.9(8) ? ? ? yes
O3 C16 O4 82.5(7) ? ? ? yes
O3 C16 C11 32.4(7) ? ? ? yes
O3 C16 C12 61.5(6) ? ? ? yes
O3 C16 C13 92.2(7) ? ? ? yes
O3 C16 C14 122.2(7) ? ? ? yes
O3 C16 C15 151(1) ? ? ? yes
O3 C16 C17 114.6(6) ? ? ? yes
O4 C16 C11 114(1) ? ? ? yes
O4 C16 C12 144(1) ? ? ? yes
O4 C16 C13 174(1) ? ? ? yes
O4 C16 C14 155(1) ? ? ? yes
O4 C16 C15 126(1) ? ? ? yes
O4 C16 C17 32.8(5) ? ? ? yes
C11 C16 C12 29.2(8) ? ? ? yes
C11 C16 C13 59.8(8) ? ? ? yes
C11 C16 C14 89.8(9) ? ? ? yes
C11 C16 C15 118(1) ? ? ? yes
C11 C16 C17 146(1) ? ? ? yes
C12 C16 C13 30.7(5) ? ? ? yes
C12 C16 C14 60.7(6) ? ? ? yes
C12 C16 C15 89.5(9) ? ? ? yes
C12 C16 C17 173.3(8) ? ? ? yes
C13 C16 C14 30.0(5) ? ? ? yes
C13 C16 C15 58.8(8) ? ? ? yes
C13 C16 C17 152.7(8) ? ? ? yes
C14 C16 C15 28.8(7) ? ? ? yes
C14 C16 C17 122.9(8) ? ? ? yes
C15 C16 C17 94.2(10) ? ? ? yes
O4 C17 O5 92.1(7) ? ? ? yes
O4 C17 C15 60.2(6) ? ? ? yes
O4 C17 C16 31.5(5) ? ? ? yes
O4 C17 C18 108.4(10) ? ? ? yes
O5 C17 C15 140.0(6) ? ? ? yes
O5 C17 C16 120.3(6) ? ? ? yes
O5 C17 C18 34.3(6) ? ? ? yes
C15 C17 C16 28.9(4) ? ? ? yes
C15 C17 C18 168.5(9) ? ? ? yes
C16 C17 C18 139.7(9) ? ? ? yes
O4 C18 O5 92.2(7) ? ? ? yes
O4 C18 O7 52.8(3) ? ? ? yes
O4 C18 C17 34.9(5) ? ? ? yes
O4 C18 C19 119.1(6) ? ? ? yes
O5 C18 O7 57.1(5) ? ? ? yes
O5 C18 C17 108(1) ? ? ? yes
O5 C18 C19 33.7(5) ? ? ? yes
O7 C18 C17 86.9(7) ? ? ? yes
O7 C18 C19 69.8(4) ? ? ? yes
C17 C18 C19 142.3(9) ? ? ? yes
O5 C19 O6 92.7(7) ? ? ? yes
O5 C19 O7 57.0(5) ? ? ? yes
O5 C19 C18 33.6(5) ? ? ? yes
O5 C19 C20 108(1) ? ? ? yes
O6 C19 O7 52.8(3) ? ? ? yes
O6 C19 C18 119.3(6) ? ? ? yes
O6 C19 C20 35.5(5) ? ? ? yes
O7 C19 C18 69.7(4) ? ? ? yes
O7 C19 C20 87.1(7) ? ? ? yes
C18 C19 C20 142.2(10) ? ? ? yes
O5 C20 O6 92.1(7) ? ? ? yes
O5 C20 C1 119.8(6) ? ? ? yes
O5 C20 C2 140.0(6) ? ? ? yes
O5 C20 C19 34.4(6) ? ? ? yes
O6 C20 C1 31.1(5) ? ? ? yes
O6 C20 C2 60.1(6) ? ? ? yes
O6 C20 C19 107.3(9) ? ? ? yes
C1 C20 C2 29.2(4) ? ? ? yes
C1 C20 C19 138.1(9) ? ? ? yes
C2 C20 C19 167.3(9) ? ? ? yes

loop_
_geom_bond_atom_site_label_1
_geom_bond_atom_site_label_2
_geom_bond_distance
_geom_bond_site_symmetry_1
_geom_bond_site_symmetry_2
_geom_bond_publ_flag
I1 I2 2.894(2) ? ? yes
I2 I3 2.942(2) ? ? yes
I3 I4 3.291(2) ? ? yes
I4 I5 2.763(2) ? ? yes
O1 O2 2.75(1) ? ? yes
O1 O6 2.58(1) ? ? yes
O1 O7 2.79(1) ? ? yes
O1 C1 2.33(2) ? ? yes
O1 C5 2.44(2) ? ? yes
O1 C6 1.37(1) ? ? yes
O1 C7 1.43(1) ? ? yes
O1 C8 2.34(2) ? ? yes
O2 O3 2.77(1) ? ? yes
O2 O7 2.51(1) ? ? yes
O2 C7 2.37(2) ? ? yes
O2 C8 1.42(1) ? ? yes
O2 C9 1.43(1) ? ? yes
O2 C10 2.38(2) ? ? yes
O3 O4 2.57(1) ? ? yes
O3 O7 2.78(1) ? ? yes
O3 C9 2.35(1) ? ? yes
O3 C10 1.42(1) ? ? yes
O3 C11 1.39(1) ? ? yes
O3 C12 2.44(2) ? ? yes
O3 C16 2.35(2) ? ? yes
O4 O5 2.80(1) ? ? yes
O4 O7 2.71(1) ? ? yes
O4 C11 2.34(2) ? ? yes
O4 C15 2.46(2) ? ? yes
O4 C16 1.38(1) ? ? yes
O4 C17 1.43(1) ? ? yes
O4 C18 2.37(1) ? ? yes
O5 O6 2.80(1) ? ? yes
O5 O7 2.86(1) ? ? yes
O5 C17 2.36(1) ? ? yes
O5 C18 1.40(1) ? ? yes
O5 C19 1.40(1) ? ? yes
O5 C20 2.35(1) ? ? yes
O6 O7 2.70(1) ? ? yes
O6 C1 1.40(1) ? ? yes
O6 C2 2.46(2) ? ? yes
O6 C2 3.47(1) ? ? yes
O6 C6 2.36(1) ? ? yes
O6 C19 2.36(1) ? ? yes
O6 C20 1.43(1) ? ? yes
O7 C8 3.31(1) ? ? yes
O7 C9 3.33(1) ? ? yes
O7 C18 3.37(1) ? ? yes
O7 C19 3.37(1) ? ? yes
C1 C2 1.39(2) ? ? yes
C1 C3 2.41(2) ? ? yes
C1 C4 2.75(2) ? ? yes
C1 C5 2.38(2) ? ? yes
C1 C6 1.39(2) ? ? yes
C1 C20 2.42(2) ? ? yes
C2 C3 1.39(2) ? ? yes
C2 C4 2.37(2) ? ? yes
C2 C5 2.76(2) ? ? yes
C2 C6 2.41(2) ? ? yes
C2 C20 2.84(2) ? ? yes
C3 C4 1.35(2) ? ? yes
C3 C5 2.40(2) ? ? yes
C3 C6 2.79(2) ? ? yes
C4 C5 1.41(2) ? ? yes
C4 C6 2.41(2) ? ? yes
C5 C6 1.37(2) ? ? yes
C5 C7 2.84(2) ? ? yes
C6 C7 2.40(2) ? ? yes
C7 C8 1.48(2) ? ? yes
C8 C9 2.34(2) ? ? yes
C9 C10 1.49(2) ? ? yes
C10 C11 2.40(2) ? ? yes
C10 C12 2.82(2) ? ? yes
C11 C12 1.38(2) ? ? yes
C11 C13 2.37(2) ? ? yes
C11 C14 2.76(2) ? ? yes
C11 C15 2.38(2) ? ? yes
C11 C16 1.40(2) ? ? yes
C12 C13 1.40(2) ? ? yes
C12 C14 2.43(2) ? ? yes
C12 C15 2.77(2) ? ? yes
C12 C16 2.42(2) ? ? yes
C13 C14 1.37(2) ? ? yes
C13 C15 2.35(2) ? ? yes
C13 C16 2.74(2) ? ? yes
C14 C15 1.36(2) ? ? yes
C14 C16 2.39(2) ? ? yes
C15 C16 1.37(2) ? ? yes
C15 C17 2.83(2) ? ? yes
C16 C17 2.38(2) ? ? yes
C17 C18 1.50(2) ? ? yes
C18 C19 2.34(2) ? ? yes
C19 C20 1.50(2) ? ? yes
